data_7709578
loop_
_publ_author_name
'Yin, Zhu-Bao'
'Wei, Junnian'
'Xi, Zhenfeng'

_publ_section_title
;
 Trisyl-based multidentate ligands: synthesis and their transition-metal
 complexes
;
_journal_name_full 'Dalton Transactions'
_journal_paper_doi 10.1039/D2DT00049K
_journal_year 2022
_chemical_formula_moiety 'C34 H71 Cl Mn2 N4 Si6'
_chemical_formula_sum 'C34 H71 Cl Mn2 N4 Si6'
_chemical_formula_weight 849.81
_chemical_properties_physical Air-sensitive,Moisture-sensitive
_space_group_crystal_system triclinic
_space_group_IT_number 2
_space_group_name_Hall '-P 1'
_space_group_name_H-M_alt 'P -1'
_atom_sites_solution_hydrogens mixed
_atom_sites_solution_primary dual
_audit_block_doi 10.5517/ccdc.csd.cc2b5c74
_audit_creation_date 2022-02-04
_audit_creation_method
;
Olex2 1.2
(compiled 2018.05.29 svn.r3508 for OlexSys, GUI svn.r5506)
;
_audit_update_record
;
2022-02-04 deposited with the CCDC.	2022-02-15 downloaded from the CCDC.
;
_cell_angle_alpha 69.939(6)
_cell_angle_beta 86.262(7)
_cell_angle_gamma 74.947(7)
_cell_formula_units_Z 2
_cell_length_a 9.3689(9)
_cell_length_b 14.5884(11)
_cell_length_c 21.1472(12)
_cell_measurement_reflns_used 6163
_cell_measurement_temperature 180.00(10)
_cell_measurement_theta_max 28.2610
_cell_measurement_theta_min 2.5780
_cell_volume 2620.9(4)
_computing_cell_refinement 'CrysAlisPro 1.171.39.33c (Rigaku OD, 2017)'
_computing_data_collection 'CrysAlisPro 1.171.39.33c (Rigaku OD, 2017)'
_computing_data_reduction 'CrysAlisPro 1.171.39.33c (Rigaku OD, 2017)'
_computing_molecular_graphics 'Olex2 (Dolomanov et al., 2009)'
_computing_publication_material 'Olex2 (Dolomanov et al., 2009)'
_computing_structure_refinement 'ShelXL (Sheldrick, 2015)'
_computing_structure_solution 'ShelXT (Sheldrick, 2015)'
_diffrn_ambient_environment N~2~
_diffrn_ambient_temperature 180.00(10)
_diffrn_detector 'CCD plate'
_diffrn_measured_fraction_theta_full 0.975
_diffrn_measured_fraction_theta_max 0.999
_diffrn_measurement_details
;
List of Runs (angles in degrees, time in seconds):

  # Type    Start    End  Width  t~exp~   \w     \q     \k     \f   Frames
#--------------------------------------------------------------------------
  1  \w      5.00  76.00   0.50    5.00    --   -1.60  19.00 -90.00  142
  2  \w    -21.00  63.00   0.50    5.00    --   -1.60  33.00 -22.10  168
  3  \w    -46.00  29.00   0.50    5.00    --   -1.60 -77.00 150.00  150
  4  \w     16.00  90.00   0.50    5.00    --    1.70  77.00 -30.00  148
  5  \w    -15.00  23.00   0.50    5.00    --    1.70  37.00 120.00   76
  6  \w    -13.00  18.00   0.50    5.00    --    1.70  57.00-150.00   62
  7  \w     -9.00  84.00   0.50    5.00    --    1.70  37.00 150.00  186
;
_diffrn_measurement_device 'four-circle diffractometer'
_diffrn_measurement_device_type 'XtaLAB AFC12 (RINC): Kappa single'
_diffrn_measurement_method '\w scans'
_diffrn_orient_matrix_type 'CrysAlisPro convention (1999,Acta A55,543-557)'
_diffrn_orient_matrix_UB_11 -0.0633071000
_diffrn_orient_matrix_UB_12 0.0353320000
_diffrn_orient_matrix_UB_13 0.0053865000
_diffrn_orient_matrix_UB_21 0.0066993000
_diffrn_orient_matrix_UB_22 0.0345040000
_diffrn_orient_matrix_UB_23 -0.0324993000
_diffrn_orient_matrix_UB_31 -0.0458028000
_diffrn_orient_matrix_UB_32 -0.0205892000
_diffrn_orient_matrix_UB_33 -0.0138091000
_diffrn_radiation_monochromator mirror
_diffrn_radiation_probe x-ray
_diffrn_radiation_type MoK\a
_diffrn_radiation_wavelength 0.71073
_diffrn_reflns_av_R_equivalents 0.0771
_diffrn_reflns_av_unetI/netI 0.0615
_diffrn_reflns_Laue_measured_fraction_full 0.975
_diffrn_reflns_Laue_measured_fraction_max 0.999
_diffrn_reflns_limit_h_max 11
_diffrn_reflns_limit_h_min -11
_diffrn_reflns_limit_k_max 17
_diffrn_reflns_limit_k_min -17
_diffrn_reflns_limit_l_max 25
_diffrn_reflns_limit_l_min -25
_diffrn_reflns_number 39170
_diffrn_reflns_point_group_measured_fraction_full 0.975
_diffrn_reflns_point_group_measured_fraction_max 0.999
_diffrn_reflns_theta_full 25.242
_diffrn_reflns_theta_max 25.027
_diffrn_reflns_theta_min 2.450
_diffrn_source 'Rotating-anode X-ray tube'
_diffrn_source_type 'Rigaku (Mo) X-ray Source'
_exptl_absorpt_coefficient_mu 0.694
_exptl_absorpt_correction_T_max 1.00000
_exptl_absorpt_correction_T_min 0.59778
_exptl_absorpt_correction_type multi-scan
_exptl_absorpt_process_details
;
CrysAlisPro 1.171.39.33c (Rigaku Oxford Diffraction, 2017)
Empirical absorption correction using spherical harmonics,
 implemented in SCALE3 ABSPACK scaling algorithm.
;
_exptl_crystal_colour 'clear light yellow'
_exptl_crystal_colour_lustre clear
_exptl_crystal_colour_modifier light
_exptl_crystal_colour_primary yellow
_exptl_crystal_density_diffrn 1.077
_exptl_crystal_description block
_exptl_crystal_F_000 908
_exptl_crystal_size_max 0.2
_exptl_crystal_size_mid 0.2
_exptl_crystal_size_min 0.2
_refine_diff_density_max 0.935
_refine_diff_density_min -0.762
_refine_diff_density_rms 0.112
_refine_ls_extinction_method none
_refine_ls_goodness_of_fit_ref 1.075
_refine_ls_hydrogen_treatment mixed
_refine_ls_matrix_type full
_refine_ls_number_parameters 446
_refine_ls_number_reflns 9248
_refine_ls_number_restraints 0
_refine_ls_restrained_S_all 1.075
_refine_ls_R_factor_all 0.0997
_refine_ls_R_factor_gt 0.0828
_refine_ls_shift/su_max 0.000
_refine_ls_shift/su_mean 0.000
_refine_ls_structure_factor_coef Fsqd
_refine_ls_weighting_details
;
 w=1/[\s^2^(Fo^2^)+(0.0813P)^2^+11.9552P]
 where P=(Fo^2^+2Fc^2^)/3
;
_refine_ls_weighting_scheme calc
_refine_ls_wR_factor_gt 0.2128
_refine_ls_wR_factor_ref 0.2237
_reflns_Friedel_coverage 0.000
_reflns_number_gt 7206
_reflns_number_total 9248
_reflns_threshold_expression 'I > 2\s(I)'
_cod_data_source_file d2dt00049k2.cif
_cod_data_source_block exp_6939
_cod_database_code 7709578
_shelxl_version_number 2013-2
_chemical_oxdiff_formula 'C H N Si Mn Cl'
_shelx_space_group_comment
;
The symmetry employed for this shelxl refinement is uniquely defined
by the following loop, which should always be used as a source of
symmetry information in preference to the above space-group names.
They are only intended as comments.
;
_shelx_estimated_absorpt_t_max 0.874
_shelx_estimated_absorpt_t_min 0.874
_reflns_odcompleteness_completeness 99.84
_reflns_odcompleteness_iscentric 1
_reflns_odcompleteness_theta 27.42
_olex2_refinement_description
;
1. Fixed Uiso
 At 1.2 times of:
  All C(H) groups, All C(H,H) groups
 At 1.5 times of:
  All C(H,H,H) groups
2.a Secondary CH2 refined with riding coordinates:
 C10(H10A,H10B), C12(H12A,H12B), C27(H27A,H27B), C29(H29A,H29B)
2.b Aromatic/amide H refined with riding coordinates:
 C14(H14), C15(H15), C16(H16), C17(H17), C31(H31), C32(H32), C33(H33), C34(H34)
2.c Idealised Me refined as rotating group:
 C1(H1A,H1B,H1C), C2(H2A,H2B,H2C), C3(H3A,H3B,H3C), C5(H5A,H5B,H5C), C6(H6A,
 H6B,H6C), C7(H7A,H7B,H7C), C8(H8A,H8B,H8C), C9(H9A,H9B,H9C), C11(H11A,H11B,
 H11C), C18(H18A,H18B,H18C), C19(H19A,H19B,H19C), C20(H20A,H20B,H20C), C22(H22A,
 H22B,H22C), C23(H23A,H23B,H23C), C24(H24A,H24B,H24C), C25(H25A,H25B,H25C),
 C26(H26A,H26B,H26C), C28(H28A,H28B,H28C)
;
_olex2_submission_special_instructions 'No special instructions were received'
_oxdiff_exptl_absorpt_empirical_details
;
Empirical correction (ABSPACK) includes:
- Absorption correction using spherical harmonics
- Frame scaling
;
_oxdiff_exptl_absorpt_empirical_full_max 1.754
_oxdiff_exptl_absorpt_empirical_full_min 0.635

loop_
_space_group_symop_operation_xyz
'x, y, z'
'-x, -y, -z'

loop_
_atom_site_label
_atom_site_type_symbol
_atom_site_fract_x
_atom_site_fract_y
_atom_site_fract_z
_atom_site_U_iso_or_equiv
_atom_site_adp_type
_atom_site_occupancy
_atom_site_site_symmetry_order
_atom_site_calc_flag
_atom_site_refinement_flags_posn
_atom_site_refinement_flags_adp
_atom_site_refinement_flags_occupancy
_atom_site_disorder_assembly
_atom_site_disorder_group
Mn1 Mn 0.74258(10) 0.42608(6) 0.75138(4) 0.0355(2) Uani 1 1 d . . . . .
H H 0.546(5) 0.506(4) 0.758(2) 0.020(12) Uiso 1 1 d . . . . .
Mn2 Mn 0.53670(10) 0.64843(6) 0.73165(4) 0.0350(2) Uani 1 1 d . . . . .
Cl1 Cl 0.81405(16) 0.59564(11) 0.71828(8) 0.0422(4) Uani 1 1 d . . . . .
Si1 Si 1.03663(19) 0.30255(13) 0.68790(10) 0.0451(4) Uani 1 1 d . . . . .
Si2 Si 0.7622(2) 0.42777(13) 0.59470(9) 0.0468(4) Uani 1 1 d . . . . .
Si3 Si 0.7494(2) 0.23263(13) 0.71234(10) 0.0484(5) Uani 1 1 d . . . . .
Si4 Si 0.5248(2) 0.86905(13) 0.75184(10) 0.0495(5) Uani 1 1 d . . . . .
Si5 Si 0.6032(2) 0.67683(14) 0.87697(9) 0.0437(4) Uani 1 1 d . . . . .
Si6 Si 0.28932(19) 0.75128(13) 0.81172(10) 0.0456(4) Uani 1 1 d . . . . .
N1 N 0.6506(6) 0.2926(4) 0.8255(3) 0.0517(14) Uani 1 1 d . . . . .
N2 N 0.8755(6) 0.3720(4) 0.8472(3) 0.0484(13) Uani 1 1 d . . . . .
N3 N 0.2859(6) 0.6718(4) 0.7061(3) 0.0446(12) Uani 1 1 d . . . . .
N4 N 0.5047(6) 0.7375(4) 0.6199(3) 0.0461(12) Uani 1 1 d . . . . .
C1 C 1.1252(8) 0.4073(6) 0.6800(5) 0.077(3) Uani 1 1 d . . . . .
H1A H 1.1754 0.4232 0.6381 0.116 Uiso 1 1 calc GR . . . .
H1B H 1.1950 0.3864 0.7166 0.116 Uiso 1 1 calc GR . . . .
H1C H 1.0506 0.4658 0.6812 0.116 Uiso 1 1 calc GR . . . .
C2 C 1.1315(8) 0.2439(6) 0.6237(4) 0.0588(18) Uani 1 1 d . . . . .
H2A H 1.0885 0.1908 0.6239 0.088 Uiso 1 1 calc GR . . . .
H2B H 1.2350 0.2167 0.6352 0.088 Uiso 1 1 calc GR . . . .
H2C H 1.1189 0.2945 0.5798 0.088 Uiso 1 1 calc GR . . . .
C3 C 1.1139(9) 0.2034(6) 0.7712(4) 0.066(2) Uani 1 1 d . . . . .
H3A H 1.0761 0.2278 0.8073 0.099 Uiso 1 1 calc GR . . . .
H3B H 1.2198 0.1895 0.7717 0.099 Uiso 1 1 calc GR . . . .
H3C H 1.0848 0.1427 0.7767 0.099 Uiso 1 1 calc GR . . . .
C4 C 0.8308(6) 0.3426(4) 0.6801(3) 0.0343(12) Uani 1 1 d . . . . .
C5 C 0.7843(10) 0.3624(6) 0.5301(4) 0.067(2) Uani 1 1 d . . . . .
H5A H 0.8869 0.3304 0.5276 0.101 Uiso 1 1 calc GR . . . .
H5B H 0.7488 0.4111 0.4869 0.101 Uiso 1 1 calc GR . . . .
H5C H 0.7285 0.3124 0.5431 0.101 Uiso 1 1 calc GR . . . .
C6 C 0.5615(10) 0.4966(7) 0.5908(4) 0.076(3) Uani 1 1 d . . . . .
H6A H 0.5014 0.4506 0.5952 0.114 Uiso 1 1 calc GR . . . .
H6B H 0.5390 0.5504 0.5484 0.114 Uiso 1 1 calc GR . . . .
H6C H 0.5416 0.5238 0.6267 0.114 Uiso 1 1 calc GR . . . .
C7 C 0.8561(12) 0.5335(6) 0.5598(4) 0.083(3) Uani 1 1 d . . . . .
H7A H 0.8501 0.5684 0.5913 0.124 Uiso 1 1 calc GR . . . .
H7B H 0.8082 0.5796 0.5180 0.124 Uiso 1 1 calc GR . . . .
H7C H 0.9580 0.5064 0.5521 0.124 Uiso 1 1 calc GR . . . .
C8 C 0.5636(10) 0.2478(7) 0.6745(5) 0.081(3) Uani 1 1 d . . . . .
H8A H 0.4990 0.3115 0.6732 0.121 Uiso 1 1 calc GR . . . .
H8B H 0.5212 0.1942 0.7016 0.121 Uiso 1 1 calc GR . . . .
H8C H 0.5763 0.2454 0.6297 0.121 Uiso 1 1 calc GR . . . .
C9 C 0.8572(11) 0.1100(6) 0.7027(5) 0.084(3) Uani 1 1 d . . . . .
H9A H 0.8552 0.1154 0.6562 0.125 Uiso 1 1 calc GR . . . .
H9B H 0.8136 0.0567 0.7292 0.125 Uiso 1 1 calc GR . . . .
H9C H 0.9577 0.0954 0.7178 0.125 Uiso 1 1 calc GR . . . .
C10 C 0.7316(9) 0.2024(5) 0.8067(4) 0.0602(19) Uani 1 1 d . . . . .
H10A H 0.6796 0.1497 0.8242 0.072 Uiso 1 1 calc R . . . .
H10B H 0.8296 0.1767 0.8277 0.072 Uiso 1 1 calc R . . . .
C11 C 0.4886(9) 0.3076(6) 0.8206(5) 0.078(3) Uani 1 1 d . . . . .
H11A H 0.4389 0.3672 0.8306 0.117 Uiso 1 1 calc GR . . . .
H11B H 0.4608 0.2502 0.8522 0.117 Uiso 1 1 calc GR . . . .
H11C H 0.4612 0.3150 0.7758 0.117 Uiso 1 1 calc GR . . . .
C12 C 0.6924(10) 0.2783(6) 0.8940(4) 0.069(2) Uani 1 1 d . . . . .
H12A H 0.6994 0.2086 0.9216 0.083 Uiso 1 1 calc R . . . .
H12B H 0.6144 0.3204 0.9117 0.083 Uiso 1 1 calc R . . . .
C13 C 0.8367(9) 0.3027(5) 0.9007(3) 0.0567(18) Uani 1 1 d . . . . .
C14 C 0.9160(13) 0.2617(7) 0.9610(4) 0.089(3) Uani 1 1 d . . . . .
H14 H 0.8892 0.2117 0.9971 0.107 Uiso 1 1 calc R . . . .
C15 C 1.0365(16) 0.2973(10) 0.9660(6) 0.118(5) Uani 1 1 d . . . . .
H15 H 1.0895 0.2733 1.0066 0.141 Uiso 1 1 calc R . . . .
C16 C 1.0783(12) 0.3681(8) 0.9111(5) 0.092(3) Uani 1 1 d . . . . .
H16 H 1.1610 0.3910 0.9134 0.110 Uiso 1 1 calc R . . . .
C17 C 0.9956(9) 0.4029(7) 0.8543(4) 0.066(2) Uani 1 1 d . . . . .
H17 H 1.0227 0.4515 0.8173 0.079 Uiso 1 1 calc R . . . .
C18 C 0.5304(9) 0.7212(6) 0.9502(3) 0.063(2) Uani 1 1 d . . . . .
H18A H 0.5152 0.7931 0.9365 0.095 Uiso 1 1 calc GR . . . .
H18B H 0.6008 0.6891 0.9872 0.095 Uiso 1 1 calc GR . . . .
H18C H 0.4384 0.7040 0.9640 0.095 Uiso 1 1 calc GR . . . .
C19 C 0.7999(8) 0.6869(7) 0.8683(4) 0.063(2) Uani 1 1 d . . . . .
H19A H 0.8439 0.6651 0.8320 0.094 Uiso 1 1 calc GR . . . .
H19B H 0.8545 0.6450 0.9094 0.094 Uiso 1 1 calc GR . . . .
H19C H 0.8018 0.7557 0.8592 0.094 Uiso 1 1 calc GR . . . .
C20 C 0.6209(9) 0.5372(5) 0.9110(3) 0.0573(18) Uani 1 1 d . . . . .
H20A H 0.5276 0.5249 0.9280 0.086 Uiso 1 1 calc GR . . . .
H20B H 0.6944 0.5060 0.9467 0.086 Uiso 1 1 calc GR . . . .
H20C H 0.6497 0.5093 0.8757 0.086 Uiso 1 1 calc GR . . . .
C21 C 0.4881(6) 0.7443(4) 0.7983(3) 0.0380(13) Uani 1 1 d . . . . .
C22 C 0.7108(9) 0.8632(6) 0.7124(4) 0.063(2) Uani 1 1 d . . . . .
H22A H 0.7798 0.8665 0.7427 0.094 Uiso 1 1 calc GR . . . .
H22B H 0.7031 0.9190 0.6711 0.094 Uiso 1 1 calc GR . . . .
H22C H 0.7448 0.8011 0.7033 0.094 Uiso 1 1 calc GR . . . .
C23 C 0.5148(11) 0.9505(6) 0.8059(4) 0.076(3) Uani 1 1 d . . . . .
H23A H 0.4170 0.9645 0.8228 0.114 Uiso 1 1 calc GR . . . .
H23B H 0.5378 1.0128 0.7793 0.114 Uiso 1 1 calc GR . . . .
H23C H 0.5848 0.9156 0.8429 0.114 Uiso 1 1 calc GR . . . .
C24 C 0.3934(10) 0.9525(5) 0.6788(4) 0.071(2) Uani 1 1 d . . . . .
H24A H 0.3952 0.9181 0.6473 0.106 Uiso 1 1 calc GR . . . .
H24B H 0.4232 1.0139 0.6570 0.106 Uiso 1 1 calc GR . . . .
H24C H 0.2951 0.9680 0.6951 0.106 Uiso 1 1 calc GR . . . .
C25 C 0.1695(9) 0.8646(6) 0.8296(4) 0.067(2) Uani 1 1 d . . . . .
H25A H 0.1999 0.8652 0.8719 0.100 Uiso 1 1 calc GR . . . .
H25B H 0.0681 0.8615 0.8316 0.100 Uiso 1 1 calc GR . . . .
H25C H 0.1794 0.9250 0.7944 0.100 Uiso 1 1 calc GR . . . .
C26 C 0.2478(8) 0.6424(6) 0.8833(4) 0.064(2) Uani 1 1 d . . . . .
H26A H 0.3018 0.5800 0.8780 0.097 Uiso 1 1 calc GR . . . .
H26B H 0.1438 0.6469 0.8831 0.097 Uiso 1 1 calc GR . . . .
H26C H 0.2768 0.6449 0.9253 0.097 Uiso 1 1 calc GR . . . .
C27 C 0.2082(7) 0.7555(5) 0.7295(4) 0.0511(16) Uani 1 1 d . . . . .
H27A H 0.1052 0.7541 0.7360 0.061 Uiso 1 1 calc R . . . .
H27B H 0.2115 0.8187 0.6947 0.061 Uiso 1 1 calc R . . . .
C28 C 0.2291(8) 0.5819(6) 0.7406(4) 0.065(2) Uani 1 1 d . . . . .
H28A H 0.2816 0.5273 0.7259 0.097 Uiso 1 1 calc GR . . . .
H28B H 0.1256 0.5974 0.7299 0.097 Uiso 1 1 calc GR . . . .
H28C H 0.2432 0.5628 0.7884 0.097 Uiso 1 1 calc GR . . . .
C29 C 0.2654(8) 0.6998(5) 0.6335(4) 0.0536(17) Uani 1 1 d . . . . .
H29A H 0.1652 0.7405 0.6207 0.064 Uiso 1 1 calc R . . . .
H29B H 0.2769 0.6390 0.6226 0.064 Uiso 1 1 calc R . . . .
C30 C 0.3718(8) 0.7576(5) 0.5926(3) 0.0499(16) Uani 1 1 d . . . . .
C31 C 0.3346(9) 0.8253(6) 0.5269(4) 0.062(2) Uani 1 1 d . . . . .
H31 H 0.2402 0.8404 0.5087 0.075 Uiso 1 1 calc R . . . .
C32 C 0.4397(11) 0.8681(7) 0.4905(4) 0.074(2) Uani 1 1 d . . . . .
H32 H 0.4168 0.9138 0.4471 0.089 Uiso 1 1 calc R . . . .
C33 C 0.5749(11) 0.8453(6) 0.5164(4) 0.072(2) Uani 1 1 d . . . . .
H33 H 0.6479 0.8731 0.4912 0.087 Uiso 1 1 calc R . . . .
C34 C 0.6049(9) 0.7793(6) 0.5820(4) 0.0579(18) Uani 1 1 d . . . . .
H34 H 0.6996 0.7635 0.6001 0.069 Uiso 1 1 calc R . . . .

loop_
_atom_site_aniso_label
_atom_site_aniso_U_11
_atom_site_aniso_U_22
_atom_site_aniso_U_33
_atom_site_aniso_U_23
_atom_site_aniso_U_13
_atom_site_aniso_U_12
Mn1 0.0376(5) 0.0299(4) 0.0410(5) -0.0148(4) 0.0027(4) -0.0085(4)
Mn2 0.0382(5) 0.0273(4) 0.0435(5) -0.0160(4) 0.0018(4) -0.0096(4)
Cl1 0.0392(8) 0.0368(7) 0.0571(9) -0.0233(7) 0.0077(6) -0.0124(6)
Si1 0.0383(9) 0.0423(10) 0.0643(11) -0.0318(9) 0.0031(8) -0.0081(7)
Si2 0.0612(12) 0.0364(9) 0.0415(9) -0.0178(7) -0.0013(8) -0.0033(8)
Si3 0.0536(11) 0.0353(9) 0.0652(12) -0.0235(8) 0.0083(9) -0.0193(8)
Si4 0.0673(12) 0.0330(9) 0.0574(11) -0.0229(8) 0.0155(9) -0.0211(8)
Si5 0.0454(10) 0.0474(10) 0.0444(9) -0.0241(8) 0.0063(7) -0.0115(8)
Si6 0.0395(9) 0.0400(9) 0.0555(11) -0.0184(8) 0.0093(8) -0.0062(7)
N1 0.056(3) 0.038(3) 0.056(3) -0.015(3) 0.018(3) -0.008(3)
N2 0.054(3) 0.043(3) 0.044(3) -0.020(3) -0.003(2) 0.002(3)
N3 0.041(3) 0.032(3) 0.062(3) -0.016(2) -0.001(2) -0.009(2)
N4 0.052(3) 0.038(3) 0.051(3) -0.021(2) -0.001(3) -0.007(2)
C1 0.049(4) 0.060(5) 0.151(9) -0.066(6) 0.026(5) -0.026(4)
C2 0.060(4) 0.052(4) 0.070(5) -0.035(4) 0.016(4) -0.007(3)
C3 0.059(5) 0.069(5) 0.068(5) -0.034(4) -0.009(4) 0.003(4)
C4 0.034(3) 0.027(3) 0.043(3) -0.013(2) -0.003(2) -0.007(2)
C5 0.083(6) 0.065(5) 0.058(4) -0.039(4) -0.010(4) 0.001(4)
C6 0.080(6) 0.072(5) 0.065(5) -0.034(4) -0.023(4) 0.021(4)
C7 0.145(9) 0.051(5) 0.059(5) -0.020(4) 0.034(5) -0.044(5)
C8 0.073(6) 0.087(6) 0.101(7) -0.041(5) 0.000(5) -0.041(5)
C9 0.105(7) 0.049(4) 0.127(8) -0.057(5) 0.041(6) -0.043(5)
C10 0.074(5) 0.034(3) 0.068(5) -0.012(3) 0.017(4) -0.016(3)
C11 0.066(5) 0.054(5) 0.106(7) -0.016(5) 0.031(5) -0.021(4)
C12 0.095(6) 0.041(4) 0.063(5) -0.016(4) 0.023(4) -0.011(4)
C13 0.075(5) 0.045(4) 0.040(4) -0.016(3) -0.006(3) 0.007(3)
C14 0.128(9) 0.061(5) 0.055(5) -0.011(4) -0.011(5) 0.008(6)
C15 0.144(11) 0.115(10) 0.081(8) -0.039(7) -0.066(8) 0.011(8)
C16 0.092(7) 0.096(7) 0.079(7) -0.040(6) -0.037(6) 0.013(6)
C17 0.062(5) 0.072(5) 0.070(5) -0.037(4) -0.009(4) -0.007(4)
C18 0.086(6) 0.067(5) 0.043(4) -0.028(4) 0.007(4) -0.022(4)
C19 0.057(4) 0.082(6) 0.062(5) -0.035(4) 0.005(4) -0.025(4)
C20 0.072(5) 0.046(4) 0.043(4) -0.010(3) -0.001(3) -0.003(3)
C21 0.036(3) 0.035(3) 0.047(3) -0.017(3) 0.009(3) -0.014(2)
C22 0.076(5) 0.057(4) 0.072(5) -0.029(4) 0.028(4) -0.041(4)
C23 0.117(7) 0.055(5) 0.085(6) -0.047(4) 0.030(5) -0.045(5)
C24 0.100(6) 0.037(4) 0.068(5) -0.015(4) 0.007(4) -0.012(4)
C25 0.056(4) 0.061(5) 0.078(5) -0.035(4) 0.010(4) 0.009(4)
C26 0.050(4) 0.079(5) 0.063(5) -0.016(4) 0.016(3) -0.029(4)
C27 0.034(3) 0.048(4) 0.070(4) -0.023(3) -0.001(3) -0.004(3)
C28 0.053(4) 0.054(4) 0.095(6) -0.024(4) -0.004(4) -0.026(4)
C29 0.050(4) 0.046(4) 0.064(4) -0.024(3) -0.017(3) 0.001(3)
C30 0.055(4) 0.043(4) 0.055(4) -0.028(3) -0.006(3) -0.001(3)
C31 0.061(5) 0.065(5) 0.055(4) -0.026(4) -0.011(4) 0.005(4)
C32 0.091(7) 0.066(5) 0.059(5) -0.015(4) 0.006(5) -0.016(5)
C33 0.082(6) 0.067(5) 0.053(5) -0.004(4) 0.010(4) -0.018(4)
C34 0.065(5) 0.060(4) 0.049(4) -0.018(3) 0.007(3) -0.020(4)

loop_
_atom_type_symbol
_atom_type_description
_atom_type_scat_dispersion_real
_atom_type_scat_dispersion_imag
_atom_type_scat_source
C C 0.0033 0.0016 'International Tables Vol C Tables 4.2.6.8 and 6.1.1.4'
H H 0.0000 0.0000 'International Tables Vol C Tables 4.2.6.8 and 6.1.1.4'
Cl Cl 0.1484 0.1585 'International Tables Vol C Tables 4.2.6.8 and 6.1.1.4'
Mn Mn 0.3368 0.7283 'International Tables Vol C Tables 4.2.6.8 and 6.1.1.4'
N N 0.0061 0.0033 'International Tables Vol C Tables 4.2.6.8 and 6.1.1.4'
Si Si 0.0817 0.0704 'International Tables Vol C Tables 4.2.6.8 and 6.1.1.4'

loop_
_geom_angle_atom_site_label_1
_geom_angle_atom_site_label_2
_geom_angle_atom_site_label_3
_geom_angle
_geom_angle_site_symmetry_1
_geom_angle_site_symmetry_3
_geom_angle_publ_flag
Cl1 Mn1 Mn2 50.47(4) . . ?
N1 Mn1 Mn2 114.97(13) . . ?
N1 Mn1 Cl1 153.80(15) . . ?
N2 Mn1 Mn2 108.53(14) . . ?
N2 Mn1 Cl1 89.34(16) . . ?
N2 Mn1 N1 74.4(2) . . ?
N2 Mn1 C4 114.52(19) . . ?
C4 Mn1 Mn2 133.37(15) . . ?
C4 Mn1 Cl1 112.09(15) . . ?
C4 Mn1 N1 93.5(2) . . ?
Cl1 Mn2 Mn1 51.71(4) . . ?
N3 Mn2 Mn1 114.93(12) . . ?
N3 Mn2 Cl1 155.82(14) . . ?
N4 Mn2 Mn1 108.93(13) . . ?
N4 Mn2 Cl1 90.71(15) . . ?
N4 Mn2 N3 74.2(2) . . ?
C21 Mn2 Mn1 132.99(16) . . ?
C21 Mn2 Cl1 109.23(15) . . ?
C21 Mn2 N3 94.3(2) . . ?
C21 Mn2 N4 114.3(2) . . ?
Mn2 Cl1 Mn1 77.82(5) . . ?
C1 Si1 C2 105.0(4) . . ?
C1 Si1 C3 103.6(4) . . ?
C3 Si1 C2 103.0(3) . . ?
C4 Si1 C1 114.1(3) . . ?
C4 Si1 C2 114.8(3) . . ?
C4 Si1 C3 115.0(3) . . ?
C4 Si2 C5 113.9(3) . . ?
C4 Si2 C6 113.8(3) . . ?
C4 Si2 C7 113.2(4) . . ?
C6 Si2 C5 106.2(4) . . ?
C6 Si2 C7 102.8(5) . . ?
C7 Si2 C5 106.1(4) . . ?
C4 Si3 C8 116.5(4) . . ?
C4 Si3 C9 118.1(3) . . ?
C4 Si3 C10 107.3(3) . . ?
C8 Si3 C10 108.8(4) . . ?
C9 Si3 C8 101.0(4) . . ?
C9 Si3 C10 104.3(4) . . ?
C21 Si4 C22 114.7(3) . . ?
C21 Si4 C23 113.7(3) . . ?
C21 Si4 C24 115.4(3) . . ?
C22 Si4 C23 104.9(4) . . ?
C22 Si4 C24 103.0(4) . . ?
C24 Si4 C23 103.7(4) . . ?
C19 Si5 C18 105.1(4) . . ?
C20 Si5 C18 104.1(3) . . ?
C20 Si5 C19 103.9(4) . . ?
C21 Si5 C18 114.1(3) . . ?
C21 Si5 C19 114.4(3) . . ?
C21 Si5 C20 114.2(3) . . ?
C21 Si6 C25 118.2(3) . . ?
C21 Si6 C26 114.7(3) . . ?
C21 Si6 C27 106.7(3) . . ?
C25 Si6 C26 102.8(4) . . ?
C25 Si6 C27 104.7(3) . . ?
C26 Si6 C27 109.0(4) . . ?
C10 N1 Mn1 103.9(4) . . ?
C11 N1 Mn1 114.9(4) . . ?
C11 N1 C10 110.7(6) . . ?
C12 N1 Mn1 108.0(4) . . ?
C12 N1 C10 109.8(6) . . ?
C12 N1 C11 109.4(6) . . ?
C13 N2 Mn1 118.4(5) . . ?
C13 N2 C17 117.4(6) . . ?
C17 N2 Mn1 124.2(5) . . ?
C27 N3 Mn2 103.9(4) . . ?
C27 N3 C28 109.9(6) . . ?
C28 N3 Mn2 113.7(4) . . ?
C29 N3 Mn2 109.3(4) . . ?
C29 N3 C27 110.8(5) . . ?
C29 N3 C28 109.1(5) . . ?
C30 N4 Mn2 117.4(5) . . ?
C30 N4 C34 117.9(6) . . ?
C34 N4 Mn2 124.3(5) . . ?
Si1 C4 Mn1 109.2(3) . . ?
Si2 C4 Mn1 107.2(2) . . ?
Si2 C4 Si1 113.0(3) . . ?
Si2 C4 Si3 113.5(3) . . ?
Si3 C4 Mn1 101.8(3) . . ?
Si3 C4 Si1 111.3(3) . . ?
N1 C10 Si3 112.8(5) . . ?
N1 C12 C13 114.8(6) . . ?
N2 C13 C12 116.2(6) . . ?
N2 C13 C14 122.4(9) . . ?
C14 C13 C12 121.1(8) . . ?
C13 C14 C15 117.9(10) . . ?
C16 C15 C14 120.2(9) . . ?
C17 C16 C15 117.8(11) . . ?
C16 C17 N2 124.3(10) . . ?
Si4 C21 Mn2 109.3(3) . . ?
Si4 C21 Si5 112.0(3) . . ?
Si5 C21 Mn2 108.9(3) . . ?
Si6 C21 Mn2 99.8(3) . . ?
Si6 C21 Si4 112.9(3) . . ?
Si6 C21 Si5 113.2(3) . . ?
N3 C27 Si6 113.9(4) . . ?
N3 C29 C30 113.9(5) . . ?
N4 C30 C29 117.1(6) . . ?
N4 C30 C31 121.5(7) . . ?
C31 C30 C29 121.3(6) . . ?
C32 C31 C30 118.4(8) . . ?
C33 C32 C31 120.5(8) . . ?
C32 C33 C34 118.6(8) . . ?
N4 C34 C33 123.0(8) . . ?

loop_
_geom_bond_atom_site_label_1
_geom_bond_atom_site_label_2
_geom_bond_distance
_geom_bond_site_symmetry_2
_geom_bond_publ_flag
Mn1 Mn2 3.2160(12) . ?
Mn1 Cl1 2.5824(16) . ?
Mn1 N1 2.365(5) . ?
Mn1 N2 2.236(5) . ?
Mn1 C4 2.240(6) . ?
Mn2 Cl1 2.5376(17) . ?
Mn2 N3 2.357(5) . ?
Mn2 N4 2.268(5) . ?
Mn2 C21 2.255(6) . ?
Si1 C1 1.875(7) . ?
Si1 C2 1.899(7) . ?
Si1 C3 1.895(8) . ?
Si1 C4 1.864(6) . ?
Si2 C4 1.848(6) . ?
Si2 C5 1.890(7) . ?
Si2 C6 1.880(8) . ?
Si2 C7 1.881(8) . ?
Si3 C4 1.854(6) . ?
Si3 C8 1.892(8) . ?
Si3 C9 1.883(8) . ?
Si3 C10 1.897(8) . ?
Si4 C21 1.858(6) . ?
Si4 C22 1.877(7) . ?
Si4 C23 1.894(7) . ?
Si4 C24 1.887(8) . ?
Si5 C18 1.899(7) . ?
Si5 C19 1.879(7) . ?
Si5 C20 1.878(7) . ?
Si5 C21 1.860(6) . ?
Si6 C21 1.847(6) . ?
Si6 C25 1.884(7) . ?
Si6 C26 1.887(7) . ?
Si6 C27 1.919(7) . ?
N1 C10 1.505(9) . ?
N1 C11 1.481(10) . ?
N1 C12 1.457(10) . ?
N2 C13 1.337(9) . ?
N2 C17 1.350(10) . ?
N3 C27 1.473(8) . ?
N3 C28 1.479(8) . ?
N3 C29 1.459(9) . ?
N4 C30 1.325(8) . ?
N4 C34 1.327(9) . ?
C12 C13 1.511(12) . ?
C13 C14 1.379(11) . ?
C14 C15 1.383(17) . ?
C15 C16 1.377(17) . ?
C16 C17 1.343(11) . ?
C29 C30 1.509(10) . ?
C30 C31 1.405(10) . ?
C31 C32 1.358(12) . ?
C32 C33 1.327(12) . ?
C33 C34 1.386(10) . ?

loop_
_smtbx_masks_void_nr
_smtbx_masks_void_average_x
_smtbx_masks_void_average_y
_smtbx_masks_void_average_z
_smtbx_masks_void_volume
_smtbx_masks_void_count_electrons
_smtbx_masks_void_content
1 -0.491 0.000 0.000 283.9 25.7 ?
2 0.000 0.000 0.500 188.8 8.1 ?
3 0.000 0.500 0.000 22.9 3.6 ?
